data_2238489
loop_
_publ_author_name
'Zhang, Qiurong'
'He, Peng'
'Zhou, Guangqiang'
'Yu, Kang'
'Liu, Hongmin'

_publ_section_title
;
 4-Cyclopropyl-1-(6'-deoxy-1',2'-<i>O</i>-isopropylidene-\a-<small>D</small>-glucofuranosyl)-1<i>H</i>-1,2,3-triazole
;
_journal_coeditor_code HB7111
_journal_issue 9
_journal_name_full 'Acta Crystallographica Section E'
_journal_page_first o1386
_journal_paper_doi 10.1107/S1600536813021351
_journal_volume 69
_journal_year 2013
_chemical_formula_iupac 'C14 H21 N3 O5'
_chemical_formula_moiety 'C14 H21 N3 O5'
_chemical_formula_sum 'C14 H21 N3 O5'
_chemical_formula_weight 311.34
_chemical_melting_point_gt 389
_chemical_melting_point_lt 391
_chemical_name_systematic
4-Cyclopropyl-1-(6'-Deoxy-1',2'-<i>O</i>-isopropylidene-\a-<i>D</i>-glucofuranosyl)-1<i>H</i>-1,2,3-triazole
_space_group_crystal_system orthorhombic
_space_group_IT_number 19
_space_group_name_Hall 'P 2ac 2ab'
_space_group_name_H-M_alt 'P 21 21 21'
_symmetry_space_group_name_Hall 'P 2ac 2ab'
_symmetry_space_group_name_H-M 'P 21 21 21'
_atom_sites_solution_hydrogens geom
_atom_sites_solution_primary direct
_atom_sites_solution_secondary difmap
_audit_creation_method
;
  Olex2 1.2
  (compiled Apr 23 2013 17:54:37, GUI svn.r4466)
;
_cell_angle_alpha 90.00
_cell_angle_beta 90.00
_cell_angle_gamma 90.00
_cell_formula_units_Z 4
_cell_length_a 8.5905(3)
_cell_length_b 8.7215(3)
_cell_length_c 20.7373(7)
_cell_measurement_reflns_used 2697
_cell_measurement_temperature 291(2)
_cell_measurement_theta_max 66.9494
_cell_measurement_theta_min 4.2604
_cell_volume 1553.68(9)
_computing_cell_refinement 'SAINT (Bruker, 2004)'
_computing_data_collection 'FRAMBO (Bruker, 2004)'
_computing_data_reduction 'SAINT (Bruker, 2004)'
_computing_molecular_graphics 'OLEX2 (Dolomanov <i>et al.</i>, 2009)'
_computing_publication_material 'OLEX2 (Dolomanov <i>et al.</i>, 2009)'
_computing_structure_refinement 'SHELXL-97 (Sheldrick, 2008)'
_computing_structure_solution 'SHELXS-97 (Sheldrick, 2008)'
_diffrn_ambient_temperature 291.15
_diffrn_detector_area_resol_mean 0
_diffrn_measured_fraction_theta_full 1.000
_diffrn_measured_fraction_theta_max 1.000
_diffrn_measurement_device_type 'Bruker MWPC'
_diffrn_measurement_method 'phi and omega scans'
_diffrn_radiation_monochromator graphite
_diffrn_radiation_type CuK\a
_diffrn_radiation_wavelength 1.54178
_diffrn_reflns_av_R_equivalents 0.0275
_diffrn_reflns_limit_h_max 6
_diffrn_reflns_limit_h_min -10
_diffrn_reflns_limit_k_max 10
_diffrn_reflns_limit_k_min -6
_diffrn_reflns_limit_l_max 22
_diffrn_reflns_limit_l_min -24
_diffrn_reflns_number 5692
_diffrn_reflns_theta_full 67.06
_diffrn_reflns_theta_max 67.06
_diffrn_reflns_theta_min 4.26
_diffrn_standards_decay_% 0
_diffrn_standards_interval_count 0
_diffrn_standards_interval_time 0
_diffrn_standards_number 0
_exptl_absorpt_coefficient_mu 0.853
_exptl_absorpt_correction_T_max 0.8617
_exptl_absorpt_correction_T_min 0.8346
_exptl_absorpt_correction_type multi-scan
_exptl_absorpt_process_details '(SADABS; Bruker, 2004)'
_exptl_crystal_colour colourless
_exptl_crystal_density_diffrn 1.331
_exptl_crystal_density_method 'not measured'
_exptl_crystal_description PRISMATIC
_exptl_crystal_F_000 664
_exptl_crystal_size_max 0.22
_exptl_crystal_size_mid 0.2
_exptl_crystal_size_min 0.18
_refine_diff_density_max 0.253
_refine_diff_density_min -0.199
_refine_ls_abs_structure_details none
_refine_ls_extinction_coef 0.0020(3)
_refine_ls_extinction_expression Fc^*^=kFc[1+0.001xFc^2^\l^3^/sin(2\q)]^-1/4^
_refine_ls_extinction_method SHELXL
_refine_ls_goodness_of_fit_ref 1.057
_refine_ls_hydrogen_treatment mixed
_refine_ls_matrix_type full
_refine_ls_number_parameters 220
_refine_ls_number_reflns 2778
_refine_ls_number_restraints 2
_refine_ls_restrained_S_all 1.057
_refine_ls_R_factor_all 0.0467
_refine_ls_R_factor_gt 0.0415
_refine_ls_shift/su_max 0.000
_refine_ls_shift/su_mean 0.000
_refine_ls_structure_factor_coef Fsqd
_refine_ls_weighting_details 'calc w=1/[\s^2^(Fo^2^)+(0.0567P)^2^+0.1063P] where P=(Fo^2^+2Fc^2^)/3'
_refine_ls_weighting_scheme calc
_refine_ls_wR_factor_gt 0.1076
_refine_ls_wR_factor_ref 0.1127
_reflns_number_gt 2503
_reflns_number_total 2778
_reflns_threshold_expression I>2\s(I)
_cod_data_source_file hb7111.cif
_cod_data_source_block I
_cod_database_code 2238489
_cod_database_fobs_code 2238489

loop_
_space_group_symop_id
_space_group_symop_operation_xyz
1 'x, y, z'
2 '-x+1/2, -y, z+1/2'
3 '-x, y+1/2, -z+1/2'
4 'x+1/2, -y+1/2, -z'

loop_
_atom_site_type_symbol
_atom_site_label
_atom_site_fract_x
_atom_site_fract_y
_atom_site_fract_z
_atom_site_U_iso_or_equiv
_atom_site_adp_type
_atom_site_calc_flag
_atom_site_refinement_flags
_atom_site_occupancy
_atom_site_symmetry_multiplicity
_atom_site_disorder_assembly
_atom_site_disorder_group
O O1 -0.0805(2) 0.9329(2) 0.39252(9) 0.0556(5) Uani d . 1 1 . .
O O2 0.0625(2) 1.0684(2) 0.31968(8) 0.0541(5) Uani d . 1 1 . .
O O3 0.2108(2) 1.32136(18) 0.44356(9) 0.0487(4) Uani d D 1 1 . .
O O4 0.12445(19) 0.99779(18) 0.46166(8) 0.0470(4) Uani d . 1 1 . .
O O5 0.5249(2) 1.1144(2) 0.44763(9) 0.0517(4) Uani d D 1 1 . .
N N1 0.4448(2) 0.7779(2) 0.46218(9) 0.0395(4) Uani d . 1 1 . .
N N2 0.3396(2) 0.6662(2) 0.45796(11) 0.0461(5) Uani d . 1 1 . .
N N3 0.3860(3) 0.5760(2) 0.41084(11) 0.0536(5) Uani d . 1 1 A .
C C1 -0.0064(3) 1.0493(3) 0.42728(12) 0.0427(5) Uani d . 1 1 . .
H H1 -0.0800 1.1009 0.4561 0.051 Uiso calc R 1 1 . .
C C2 0.0544(3) 1.1602(3) 0.37614(12) 0.0458(5) Uani d . 1 1 . .
H H2 -0.0119 1.2508 0.3708 0.055 Uiso calc R 1 1 . .
C C3 0.2187(3) 1.1997(3) 0.39848(11) 0.0398(5) Uani d . 1 1 . .
H H3A 0.2871 1.2245 0.3621 0.048 Uiso calc R 1 1 . .
C C4 0.2639(2) 1.0486(2) 0.43038(11) 0.0378(5) Uani d . 1 1 . .
H H4 0.2922 0.9745 0.3968 0.045 Uiso calc R 1 1 . .
C C5 0.3927(2) 1.0555(2) 0.47975(11) 0.0401(5) Uani d . 1 1 . .
H H5A 0.3625 1.1273 0.5139 0.048 Uiso calc R 1 1 . .
C C6 0.4246(3) 0.8990(3) 0.51006(11) 0.0427(5) Uani d . 1 1 . .
H H6A 0.5179 0.9056 0.5363 0.051 Uiso calc R 1 1 . .
H H6B 0.3387 0.8723 0.5382 0.051 Uiso calc R 1 1 . .
C C7 0.5573(3) 0.7605(3) 0.41813(13) 0.0486(6) Uani d . 1 1 A .
H H7 0.6429 0.8238 0.4115 0.058 Uiso calc R 1 1 . .
C C8 0.5199(4) 0.6308(3) 0.38513(14) 0.0560(7) Uani d . 1 1 . .
C C9 0.6279(7) 0.5539(8) 0.3376(4) 0.0575(13) Uani d P 0.576(5) 1 A 1
H H9 0.7207 0.6118 0.3247 0.069 Uiso calc PR 0.576(5) 1 A 1
C C10 0.5544(9) 0.4602(11) 0.2880(4) 0.0937(19) Uani d P 0.576(5) 1 A 1
H H10A 0.4419 0.4512 0.2890 0.112 Uiso calc PR 0.576(5) 1 A 1
H H10B 0.5990 0.4632 0.2450 0.112 Uiso calc PR 0.576(5) 1 A 1
C C11 0.6422(10) 0.3805(10) 0.3380(4) 0.076(2) Uani d P 0.576(5) 1 A 1
H H11A 0.7418 0.3361 0.3262 0.091 Uiso calc PR 0.576(5) 1 A 1
H H11B 0.5842 0.3241 0.3703 0.091 Uiso calc PR 0.576(5) 1 A 1
C C12 -0.0353(3) 0.9372(3) 0.32677(12) 0.0537(6) Uani d . 1 1 . .
C C13 0.0573(5) 0.7939(4) 0.31160(18) 0.0822(10) Uani d . 1 1 . .
H H13A 0.1480 0.7901 0.3386 0.123 Uiso calc R 1 1 . .
H H13B 0.0886 0.7957 0.2672 0.123 Uiso calc R 1 1 . .
H H13C -0.0060 0.7051 0.3194 0.123 Uiso calc R 1 1 . .
C C14 -0.1795(4) 0.9543(5) 0.28580(19) 0.0976(14) Uani d . 1 1 . .
H H14A -0.2461 0.8672 0.2922 0.146 Uiso calc R 1 1 . .
H H14B -0.1503 0.9606 0.2412 0.146 Uiso calc R 1 1 . .
H H14C -0.2338 1.0460 0.2980 0.146 Uiso calc R 1 1 . .
C C9A 0.5637(10) 0.5566(12) 0.3225(5) 0.0575(13) Uani d P 0.424(5) 1 A 2
H H9A 0.5328 0.6124 0.2835 0.069 Uiso calc PR 0.424(5) 1 A 2
C C10A 0.7242(11) 0.4953(13) 0.3224(5) 0.0937(19) Uani d P 0.424(5) 1 A 2
H H10C 0.7798 0.4917 0.3631 0.112 Uiso calc PR 0.424(5) 1 A 2
H H10D 0.7883 0.5136 0.2847 0.112 Uiso calc PR 0.424(5) 1 A 2
C C11A 0.5835(14) 0.3960(15) 0.3149(7) 0.076(2) Uani d P 0.424(5) 1 A 2
H H11C 0.5634 0.3524 0.2727 0.091 Uiso calc PR 0.424(5) 1 A 2
H H11D 0.5550 0.3307 0.3509 0.091 Uiso calc PR 0.424(5) 1 A 2
H H5 0.591(3) 1.141(4) 0.4739(12) 0.059(9) Uiso d D 1 1 . .
H H3 0.266(3) 1.393(3) 0.4302(14) 0.058(8) Uiso d D 1 1 . .

loop_
_atom_site_aniso_label
_atom_site_aniso_U_11
_atom_site_aniso_U_22
_atom_site_aniso_U_33
_atom_site_aniso_U_12
_atom_site_aniso_U_13
_atom_site_aniso_U_23
O1 0.0553(10) 0.0571(10) 0.0543(9) -0.0242(9) 0.0018(8) 0.0009(8)
O2 0.0620(11) 0.0563(10) 0.0439(8) -0.0223(9) -0.0041(8) 0.0044(8)
O3 0.0526(9) 0.0281(7) 0.0655(11) -0.0076(7) 0.0121(8) -0.0079(7)
O4 0.0394(8) 0.0445(8) 0.0573(9) -0.0097(7) -0.0010(7) 0.0133(7)
O5 0.0420(9) 0.0476(9) 0.0654(11) -0.0149(7) -0.0044(8) 0.0029(8)
N1 0.0358(9) 0.0308(8) 0.0521(10) -0.0021(7) -0.0022(8) 0.0047(8)
N2 0.0431(10) 0.0332(9) 0.0621(11) -0.0064(8) 0.0011(9) 0.0018(9)
N3 0.0657(13) 0.0322(9) 0.0628(12) -0.0073(10) 0.0019(10) -0.0037(9)
C1 0.0357(10) 0.0382(11) 0.0542(12) -0.0002(9) 0.0036(10) -0.0022(10)
C2 0.0435(12) 0.0362(11) 0.0579(14) 0.0003(10) -0.0021(10) 0.0052(10)
C3 0.0414(11) 0.0291(10) 0.0488(12) -0.0028(9) 0.0066(10) -0.0005(9)
C4 0.0369(10) 0.0283(10) 0.0483(11) -0.0003(8) 0.0021(9) -0.0038(9)
C5 0.0384(11) 0.0320(10) 0.0498(11) -0.0040(9) -0.0006(9) -0.0061(9)
C6 0.0415(12) 0.0397(11) 0.0470(11) -0.0034(9) -0.0059(9) 0.0011(10)
C7 0.0426(12) 0.0357(11) 0.0676(15) -0.0003(10) 0.0094(11) 0.0072(10)
C8 0.0673(17) 0.0349(11) 0.0658(15) 0.0006(11) 0.0148(13) 0.0022(11)
C9 0.049(4) 0.0495(16) 0.074(4) 0.001(3) 0.006(3) -0.003(2)
C10 0.074(3) 0.127(5) 0.080(3) 0.012(4) 0.000(3) -0.046(4)
C11 0.089(6) 0.047(2) 0.091(6) 0.017(4) 0.022(4) -0.001(4)
C12 0.0585(15) 0.0525(14) 0.0502(12) -0.0192(12) -0.0062(12) 0.0014(12)
C13 0.091(2) 0.0624(19) 0.093(2) -0.0184(18) 0.019(2) -0.0190(18)
C14 0.092(3) 0.107(3) 0.093(2) -0.047(2) -0.042(2) 0.038(2)
C9A 0.049(4) 0.0495(16) 0.074(4) 0.001(3) 0.006(3) -0.003(2)
C10A 0.074(3) 0.127(5) 0.080(3) 0.012(4) 0.000(3) -0.046(4)
C11A 0.089(6) 0.047(2) 0.091(6) 0.017(4) 0.022(4) -0.001(4)

loop_
_atom_type_symbol
_atom_type_description
_atom_type_scat_dispersion_real
_atom_type_scat_dispersion_imag
_atom_type_scat_source
C C 0.0181 0.0091 'International Tables Vol C Tables 4.2.6.8 and 6.1.1.4'
H H 0.0000 0.0000 'International Tables Vol C Tables 4.2.6.8 and 6.1.1.4'
N N 0.0311 0.0180 'International Tables Vol C Tables 4.2.6.8 and 6.1.1.4'
O O 0.0492 0.0322 'International Tables Vol C Tables 4.2.6.8 and 6.1.1.4'

loop_
_geom_angle_atom_site_label_1
_geom_angle_atom_site_label_2
_geom_angle_atom_site_label_3
_geom_angle
C1 O1 C12 110.60(18)
C2 O2 C12 109.78(18)
C3 O3 H3 108(2)
C1 O4 C4 109.89(16)
C5 O5 H5 110(2)
N2 N1 C6 119.59(19)
N2 N1 C7 111.23(19)
C7 N1 C6 129.17(19)
N3 N2 N1 106.30(19)
N2 N3 C8 109.8(2)
O1 C1 O4 113.18(19)
O1 C1 H1 110.7
O1 C1 C2 104.92(19)
O4 C1 H1 110.7
O4 C1 C2 106.35(17)
C2 C1 H1 110.7
O2 C2 C1 103.44(18)
O2 C2 H2 112.9
O2 C2 C3 109.4(2)
C1 C2 H2 112.9
C3 C2 C1 104.40(18)
C3 C2 H2 112.9
O3 C3 C2 109.04(18)
O3 C3 H3A 111.8
O3 C3 C4 111.92(19)
C2 C3 H3A 111.8
C2 C3 C4 99.90(17)
C4 C3 H3A 111.8
O4 C4 C3 104.53(17)
O4 C4 H4 109.0
O4 C4 C5 108.58(18)
C3 C4 H4 109.0
C5 C4 C3 116.50(18)
C5 C4 H4 109.0
O5 C5 C4 106.52(18)
O5 C5 H5A 108.7
O5 C5 C6 111.98(18)
C4 C5 H5A 108.7
C4 C5 C6 112.02(17)
C6 C5 H5A 108.7
N1 C6 C5 112.82(18)
N1 C6 H6A 109.0
N1 C6 H6B 109.0
C5 C6 H6A 109.0
C5 C6 H6B 109.0
H6A C6 H6B 107.8
N1 C7 H7 127.3
N1 C7 C8 105.5(2)
C8 C7 H7 127.3
N3 C8 C7 107.2(2)
N3 C8 C9 128.4(3)
N3 C8 C9A 113.7(4)
C7 C8 C9 123.5(4)
C7 C8 C9A 137.3(4)
C9A C8 C9 24.4(3)
C8 C9 H9 116.7
C8 C9 C11 119.2(6)
C10 C9 C8 116.3(5)
C10 C9 H9 116.7
C10 C9 C11 58.6(5)
C11 C9 H9 116.7
C9 C10 H10A 117.5
C9 C10 H10B 117.5
H10A C10 H10B 114.6
C11 C10 C9 62.7(5)
C11 C10 H10A 117.5
C11 C10 H10B 117.5
C9 C11 H11A 117.9
C9 C11 H11B 117.9
C10 C11 C9 58.7(5)
C10 C11 H11A 117.9
C10 C11 H11B 117.9
H11A C11 H11B 115.1
O1 C12 O2 106.32(19)
O1 C12 C13 108.8(3)
O1 C12 C14 108.6(3)
O2 C12 C13 109.3(2)
O2 C12 C14 110.2(3)
C14 C12 C13 113.3(3)
C12 C13 H13A 109.5
C12 C13 H13B 109.5
C12 C13 H13C 109.5
H13A C13 H13B 109.5
H13A C13 H13C 109.5
H13B C13 H13C 109.5
C12 C14 H14A 109.5
C12 C14 H14B 109.5
C12 C14 H14C 109.5
H14A C14 H14B 109.5
H14A C14 H14C 109.5
H14B C14 H14C 109.5
C8 C9A H9A 115.6
C10A C9A C8 113.0(7)
C10A C9A H9A 115.6
C11A C9A C8 123.5(10)
C11A C9A H9A 115.6
C11A C9A C10A 62.1(8)
C9A C10A H10C 118.1
C9A C10A H10D 118.1
C9A C10A C11A 57.0(7)
H10C C10A H10D 115.3
C11A C10A H10C 118.1
C11A C10A H10D 118.1
C9A C11A C10A 60.9(7)
C9A C11A H11C 117.7
C9A C11A H11D 117.7
C10A C11A H11C 117.7
C10A C11A H11D 117.7
H11C C11A H11D 114.8

loop_
_geom_bond_atom_site_label_1
_geom_bond_atom_site_label_2
_geom_bond_distance
O1 C1 1.399(3)
O1 C12 1.418(3)
O2 C2 1.420(3)
O2 C12 1.428(3)
O3 C3 1.416(3)
O3 H3 0.829(18)
O4 C1 1.405(3)
O4 C4 1.432(3)
O5 C5 1.413(3)
O5 H5 0.821(18)
N1 N2 1.332(3)
N1 C6 1.460(3)
N1 C7 1.338(3)
N2 N3 1.316(3)
N3 C8 1.355(4)
C1 H1 0.9800
C1 C2 1.527(3)
C2 H2 0.9800
C2 C3 1.525(3)
C3 H3A 0.9800
C3 C4 1.525(3)
C4 H4 0.9800
C4 C5 1.509(3)
C5 H5A 0.9800
C5 C6 1.528(3)
C6 H6A 0.9700
C6 H6B 0.9700
C7 H7 0.9300
C7 C8 1.361(4)
C8 C9 1.511(8)
C8 C9A 1.499(12)
C9 H9 0.9800
C9 C10 1.459(10)
C9 C11 1.517(11)
C10 H10A 0.9700
C10 H10B 0.9700
C10 C11 1.458(11)
C11 H11A 0.9700
C11 H11B 0.9700
C12 C13 1.514(4)
C12 C14 1.509(4)
C13 H13A 0.9600
C13 H13B 0.9600
C13 H13C 0.9600
C14 H14A 0.9600
C14 H14B 0.9600
C14 H14C 0.9600
C9A H9A 0.9800
C9A C10A 1.479(12)
C9A C11A 1.420(17)
C10A H10C 0.9700
C10A H10D 0.9700
C10A C11A 1.495(18)
C11A H11C 0.9700
C11A H11D 0.9700

loop_
_geom_hbond_atom_site_label_D
_geom_hbond_atom_site_label_H
_geom_hbond_atom_site_label_A
_geom_hbond_site_symmetry_A
_geom_hbond_distance_DH
_geom_hbond_distance_HA
_geom_hbond_distance_DA
_geom_hbond_angle_DHA
O3 H3 N3 1_565 0.829(18) 1.945(19) 2.767(3) 171(3)
O5 H5 O3 4_576 0.82(3) 2.02(3) 2.821(3) 164(3)
C7 H7 O1 1_655 0.93 2.59 3.496(3) 165

loop_
_geom_torsion_atom_site_label_1
_geom_torsion_atom_site_label_2
_geom_torsion_atom_site_label_3
_geom_torsion_atom_site_label_4
_geom_torsion
O1 C1 C2 O2 -21.9(2)
O1 C1 C2 C3 -136.45(19)
O2 C2 C3 O3 164.93(18)
O2 C2 C3 C4 -77.6(2)
O3 C3 C4 O4 77.1(2)
O3 C3 C4 C5 -42.7(3)
O4 C1 C2 O2 98.2(2)
O4 C1 C2 C3 -16.3(2)
O4 C4 C5 O5 -176.68(17)
O4 C4 C5 C6 60.6(2)
O5 C5 C6 N1 -69.6(2)
N1 N2 N3 C8 -0.2(3)
N1 C7 C8 N3 0.1(3)
N1 C7 C8 C9 -170.2(4)
N1 C7 C8 C9A 163.2(6)
N2 N1 C6 C5 -113.0(2)
N2 N1 C7 C8 -0.2(3)
N2 N3 C8 C7 0.1(3)
N2 N3 C8 C9 169.7(4)
N2 N3 C8 C9A -167.5(5)
N3 C8 C9 C10 36.6(9)
N3 C8 C9 C11 -30.5(8)
N3 C8 C9A C10A -127.0(8)
N3 C8 C9A C11A -56.2(10)
C1 O1 C12 O2 -4.1(3)
C1 O1 C12 C13 113.5(2)
C1 O1 C12 C14 -122.7(3)
C1 O4 C4 C3 30.3(2)
C1 O4 C4 C5 155.31(18)
C1 C2 C3 O3 -84.9(2)
C1 C2 C3 C4 32.6(2)
C2 O2 C12 O1 -11.0(3)
C2 O2 C12 C13 -128.3(3)
C2 O2 C12 C14 106.5(3)
C2 C3 C4 O4 -38.2(2)
C2 C3 C4 C5 -158.00(19)
C3 C4 C5 O5 -59.1(2)
C3 C4 C5 C6 178.16(19)
C4 O4 C1 O1 106.0(2)
C4 O4 C1 C2 -8.7(2)
C4 C5 C6 N1 50.0(2)
C6 N1 N2 N3 179.2(2)
C6 N1 C7 C8 -179.0(2)
C7 N1 N2 N3 0.3(3)
C7 N1 C6 C5 65.6(3)
C7 C8 C9 C10 -155.2(6)
C7 C8 C9 C11 137.6(6)
C7 C8 C9A C10A 70.7(11)
C7 C8 C9A C11A 141.4(9)
C8 C9 C10 C11 -109.7(7)
C8 C9 C11 C10 104.7(7)
C8 C9A C10A C11A 116.9(11)
C8 C9A C11A C10A -100.3(9)
C9 C8 C9A C10A 5.6(10)
C9 C8 C9A C11A 76.4(16)
C12 O1 C1 O4 -99.3(2)
C12 O1 C1 C2 16.3(3)
C12 O2 C2 C1 20.2(3)
C12 O2 C2 C3 131.0(2)
C9A C8 C9 C10 -22.7(12)
C9A C8 C9 C11 -89.8(16)
